data_7228195
loop_
_publ_author_name
'Wu, Bing-Bing'
'Tian, Lu-Lu'
'Wang, Zhong-Xia'

_publ_section_title
;
 Ring-opening polymerization of rac-lactide catalyzed by crown ether
 complexes of sodium and&#x00A0;potassium iminophenoxides
;
_journal_issue 39
_journal_name_full 'RSC Adv.'
_journal_page_first 24055
_journal_paper_doi 10.1039/C7RA03394J
_journal_volume 7
_journal_year 2017
_chemical_formula_sum 'C37 H58 N Na O6'
_chemical_formula_weight 635.83
_chemical_name_systematic
; 
 ? 
;
_space_group_IT_number 13
_symmetry_cell_setting monoclinic
_symmetry_space_group_name_Hall '-P 2yac'
_symmetry_space_group_name_H-M 'P 1 2/n 1'
_atom_sites_solution_hydrogens geom
_atom_sites_solution_primary direct
_atom_sites_solution_secondary difmap
_audit_creation_method SHELXL-97
_audit_update_record
;
2017-03-23 deposited with the CCDC.
2017-04-26 downloaded from the CCDC.
;
_cell_angle_alpha 90.00
_cell_angle_beta 102.398(2)
_cell_angle_gamma 90.00
_cell_formula_units_Z 4
_cell_length_a 15.9289(13)
_cell_length_b 11.4741(9)
_cell_length_c 21.5944(18)
_cell_measurement_reflns_used 2193
_cell_measurement_temperature 298(2)
_cell_measurement_theta_max 25.754
_cell_measurement_theta_min 2.207
_cell_volume 3854.8(5)
_computing_cell_refinement 'Bruker SMART'
_computing_data_collection 'Bruker SMART'
_computing_data_reduction 'Bruker SAINT'
_computing_molecular_graphics 'Bruker SHELXTL'
_computing_publication_material 'Bruker SHELXTL'
_computing_structure_refinement 'SHELXL-97 (Sheldrick, 1997)'
_computing_structure_solution 'SHELXS-97 (Sheldrick, 1990)'
_diffrn_ambient_temperature 298(2)
_diffrn_measured_fraction_theta_full 0.997
_diffrn_measured_fraction_theta_max 0.997
_diffrn_measurement_device_type 'CCD area detector'
_diffrn_measurement_method 'phi and omega scans'
_diffrn_radiation_monochromator graphite
_diffrn_radiation_source 'fine-focus sealed tube'
_diffrn_radiation_type MoK\a
_diffrn_radiation_wavelength 0.71073
_diffrn_reflns_av_R_equivalents 0.0635
_diffrn_reflns_av_sigmaI/netI 0.0961
_diffrn_reflns_limit_h_max 17
_diffrn_reflns_limit_h_min -18
_diffrn_reflns_limit_k_max 11
_diffrn_reflns_limit_k_min -13
_diffrn_reflns_limit_l_max 25
_diffrn_reflns_limit_l_min -22
_diffrn_reflns_number 19317
_diffrn_reflns_theta_full 25.02
_diffrn_reflns_theta_max 25.02
_diffrn_reflns_theta_min 2.21
_exptl_absorpt_coefficient_mu 0.082
_exptl_absorpt_correction_T_max 0.9894
_exptl_absorpt_correction_T_min 0.9837
_exptl_absorpt_correction_type multi-scan
_exptl_absorpt_process_details sadabs
_exptl_crystal_colour yellow
_exptl_crystal_density_diffrn 1.096
_exptl_crystal_density_method 'not measured'
_exptl_crystal_description tabular
_exptl_crystal_F_000 1384
_exptl_crystal_size_max 0.20
_exptl_crystal_size_mid 0.15
_exptl_crystal_size_min 0.13
_refine_diff_density_max 0.189
_refine_diff_density_min -0.187
_refine_diff_density_rms 0.030
_refine_ls_extinction_method none
_refine_ls_goodness_of_fit_ref 1.052
_refine_ls_hydrogen_treatment mixed
_refine_ls_matrix_type full
_refine_ls_number_parameters 416
_refine_ls_number_reflns 6798
_refine_ls_number_restraints 0
_refine_ls_restrained_S_all 1.052
_refine_ls_R_factor_all 0.1527
_refine_ls_R_factor_gt 0.0492
_refine_ls_shift/su_max 0.001
_refine_ls_shift/su_mean 0.000
_refine_ls_structure_factor_coef Fsqd
_refine_ls_weighting_details 'calc w=1/[\s^2^(Fo^2^)+(0.0005P)^2^+0.0000P] where P=(Fo^2^+2Fc^2^)/3'
_refine_ls_weighting_scheme calc
_refine_ls_wR_factor_gt 0.0526
_refine_ls_wR_factor_ref 0.0597
_reflns_number_gt 2613
_reflns_number_total 6798
_reflns_threshold_expression >2sigma(I)
_cod_data_source_file c7ra03394j1.cif
_cod_data_source_block 161022h
_cod_depositor_comments
;
The following automatic conversions were performed:

'_symmetry_cell_setting' value 'Monoclinic' changed to 'monoclinic'
according to
/home/data/users/saulius/crontab/automatic-downloads/rss-feeds/RSC/lib/dictionaries/cif_core.dic
dictionary named 'cif_core.dic' version 2.4.2 from 2011-04-26.

Automatic conversion script
Id: cif_fix_values 4973 2017-02-22 13:04:09Z antanas 
;
_cod_original_sg_symbol_H-M P2/n
_cod_database_code 7228195

loop_
_symmetry_equiv_pos_as_xyz
'x, y, z'
'-x+1/2, y, -z+1/2'
'-x, -y, -z'
'x-1/2, -y, z-1/2'

loop_
_atom_site_label
_atom_site_type_symbol
_atom_site_fract_x
_atom_site_fract_y
_atom_site_fract_z
_atom_site_U_iso_or_equiv
_atom_site_adp_type
_atom_site_occupancy
_atom_site_symmetry_multiplicity
_atom_site_calc_flag
_atom_site_refinement_flags
Na1 Na 0.44204(6) 1.13699(8) 0.13942(5) 0.0653(3) Uani 1 1 d .
N1 N 0.40924(11) 0.68908(17) 0.16425(10) 0.0484(6) Uani 1 1 d .
O1 O 0.50286(18) 1.1228(2) 0.25346(11) 0.1173(9) Uani 1 1 d .
O2 O 0.58390(12) 1.04832(18) 0.16422(13) 0.0897(7) Uani 1 1 d .
O3 O 0.51909(13) 1.1622(2) 0.05118(9) 0.0922(7) Uani 1 1 d .
O4 O 0.45049(14) 1.33774(16) 0.10974(11) 0.0881(7) Uani 1 1 d .
O5 O 0.37286(13) 1.2700(2) 0.20491(13) 0.1036(8) Uani 1 1 d .
O6 O 0.33849(10) 1.01799(14) 0.10720(8) 0.0650(6) Uani 1 1 d .
C1 C 0.5573(3) 1.0287(3) 0.26623(17) 0.1246(14) Uani 1 1 d .
H1A H 0.5253 0.9569 0.2557 0.150 Uiso 1 1 calc R
H1B H 0.5844 1.0270 0.3110 0.150 Uiso 1 1 calc R
C2 C 0.6214(2) 1.0395(3) 0.2289(2) 0.1247(14) Uani 1 1 d .
H2A H 0.6561 1.1081 0.2422 0.150 Uiso 1 1 calc R
H2B H 0.6590 0.9720 0.2359 0.150 Uiso 1 1 calc R
C3 C 0.6399(2) 1.0827(3) 0.1257(2) 0.1137(13) Uani 1 1 d .
H3A H 0.6871 1.0276 0.1299 0.136 Uiso 1 1 calc R
H3B H 0.6637 1.1589 0.1387 0.136 Uiso 1 1 calc R
C4 C 0.5923(2) 1.0870(3) 0.05914(18) 0.1147(13) Uani 1 1 d .
H4A H 0.6303 1.1144 0.0327 0.138 Uiso 1 1 calc R
H4B H 0.5735 1.0090 0.0453 0.138 Uiso 1 1 calc R
C5 C 0.5368(2) 1.2781(3) 0.04095(15) 0.1061(12) Uani 1 1 d .
H5A H 0.5484 1.2871 -0.0011 0.127 Uiso 1 1 calc R
H5B H 0.5873 1.3028 0.0717 0.127 Uiso 1 1 calc R
C6 C 0.4623(2) 1.3514(3) 0.04688(17) 0.0990(12) Uani 1 1 d .
H6A H 0.4733 1.4324 0.0387 0.119 Uiso 1 1 calc R
H6B H 0.4112 1.3265 0.0167 0.119 Uiso 1 1 calc R
C7 C 0.3790(2) 1.3987(3) 0.12172(19) 0.1013(13) Uani 1 1 d .
H7A H 0.3264 1.3663 0.0965 0.122 Uiso 1 1 calc R
H7B H 0.3824 1.4801 0.1104 0.122 Uiso 1 1 calc R
C8 C 0.3786(2) 1.3883(3) 0.1900(2) 0.1132(14) Uani 1 1 d .
H8A H 0.4309 1.4214 0.2153 0.136 Uiso 1 1 calc R
H8B H 0.3300 1.4304 0.1994 0.136 Uiso 1 1 calc R
C9 C 0.3946(3) 1.2466(4) 0.2700(2) 0.1536(18) Uani 1 1 d .
H9A H 0.4282 1.3110 0.2915 0.184 Uiso 1 1 calc R
H9B H 0.3424 1.2412 0.2861 0.184 Uiso 1 1 calc R
C10 C 0.4415(3) 1.1434(4) 0.28426(19) 0.1478(17) Uani 1 1 d .
H10A H 0.4671 1.1436 0.3293 0.177 Uiso 1 1 calc R
H10B H 0.4014 1.0787 0.2765 0.177 Uiso 1 1 calc R
C11 C 0.38540(14) 0.7894(2) 0.14292(12) 0.0479(7) Uani 1 1 d .
H11 H 0.4146 0.8527 0.1643 0.058 Uiso 1 1 calc R
C12 C 0.31705(14) 0.8152(2) 0.08846(12) 0.0416(7) Uani 1 1 d .
C13 C 0.29518(15) 0.9352(2) 0.07611(12) 0.0479(7) Uani 1 1 d .
C14 C 0.21921(15) 0.9547(2) 0.02590(12) 0.0458(7) Uani 1 1 d .
C15 C 0.17937(14) 0.8618(2) -0.00759(12) 0.0524(7) Uani 1 1 d .
H15 H 0.1319 0.8770 -0.0400 0.063 Uiso 1 1 calc R
C16 C 0.20459(15) 0.7449(2) 0.00309(12) 0.0473(7) Uani 1 1 d .
C17 C 0.27341(14) 0.7250(2) 0.05217(12) 0.0481(7) Uani 1 1 d .
H17 H 0.2915 0.6487 0.0615 0.058 Uiso 1 1 calc R
C18 C 0.18465(16) 1.0797(2) 0.01382(13) 0.0545(8) Uani 1 1 d .
C19 C 0.16503(15) 1.1304(2) 0.07502(13) 0.0865(10) Uani 1 1 d .
H19A H 0.1195 1.0866 0.0868 0.130 Uiso 1 1 calc R
H19B H 0.1477 1.2103 0.0681 0.130 Uiso 1 1 calc R
H19C H 0.2156 1.1260 0.1084 0.130 Uiso 1 1 calc R
C20 C 0.10123(14) 1.0856(2) -0.03739(13) 0.0875(10) Uani 1 1 d .
H20A H 0.1124 1.0601 -0.0772 0.131 Uiso 1 1 calc R
H20B H 0.0805 1.1643 -0.0413 0.131 Uiso 1 1 calc R
H20C H 0.0587 1.0359 -0.0256 0.131 Uiso 1 1 calc R
C21 C 0.25129(14) 1.15619(19) -0.00912(12) 0.0794(9) Uani 1 1 d .
H21A H 0.3047 1.1542 0.0216 0.119 Uiso 1 1 calc R
H21B H 0.2307 1.2350 -0.0144 0.119 Uiso 1 1 calc R
H21C H 0.2601 1.1271 -0.0489 0.119 Uiso 1 1 calc R
C22 C 0.15513(17) 0.6492(2) -0.03895(14) 0.0631(8) Uani 1 1 d .
C23 C 0.05868(14) 0.6548(2) -0.03804(13) 0.0986(11) Uani 1 1 d .
H23A H 0.0286 0.5946 -0.0648 0.148 Uiso 1 1 calc R
H23B H 0.0361 0.7294 -0.0533 0.148 Uiso 1 1 calc R
H23C H 0.0513 0.6437 0.0045 0.148 Uiso 1 1 calc R
C24 C 0.18739(15) 0.5270(2) -0.01699(13) 0.0904(10) Uani 1 1 d .
H24A H 0.1543 0.4698 -0.0442 0.136 Uiso 1 1 calc R
H24B H 0.1812 0.5149 0.0258 0.136 Uiso 1 1 calc R
H24C H 0.2468 0.5199 -0.0189 0.136 Uiso 1 1 calc R
C25 C 0.16518(16) 0.6650(2) -0.10738(13) 0.0965(10) Uani 1 1 d .
H25A H 0.2245 0.6553 -0.1092 0.145 Uiso 1 1 calc R
H25B H 0.1464 0.7416 -0.1219 0.145 Uiso 1 1 calc R
H25C H 0.1310 0.6078 -0.1340 0.145 Uiso 1 1 calc R
C26 C 0.47640(16) 0.6819(2) 0.21966(13) 0.0446(7) Uani 1 1 d .
C27 C 0.55957(17) 0.6583(2) 0.21184(14) 0.0529(7) Uani 1 1 d .
C28 C 0.62450(16) 0.6537(2) 0.26553(15) 0.0753(9) Uani 1 1 d .
H28 H 0.6805 0.6403 0.2612 0.090 Uiso 1 1 calc R
C29 C 0.60900(18) 0.6680(2) 0.32485(15) 0.0822(10) Uani 1 1 d .
H29 H 0.6543 0.6666 0.3601 0.099 Uiso 1 1 calc R
C30 C 0.52661(18) 0.6843(2) 0.33219(13) 0.0739(9) Uani 1 1 d .
H30 H 0.5156 0.6905 0.3727 0.089 Uiso 1 1 calc R
C31 C 0.45923(16) 0.6917(2) 0.27944(14) 0.0537(8) Uani 1 1 d .
C32 C 0.57958(16) 0.6438(3) 0.14711(14) 0.0713(9) Uani 1 1 d .
H32 H 0.5248 0.6309 0.1171 0.086 Uiso 1 1 calc R
C33 C 0.63599(16) 0.5394(2) 0.14283(13) 0.1129(13) Uani 1 1 d .
H33A H 0.6432 0.5310 0.1000 0.169 Uiso 1 1 calc R
H33B H 0.6095 0.4705 0.1551 0.169 Uiso 1 1 calc R
H33C H 0.6911 0.5504 0.1706 0.169 Uiso 1 1 calc R
C34 C 0.61841(18) 0.7553(3) 0.12695(13) 0.1184(13) Uani 1 1 d .
H34A H 0.5781 0.8181 0.1250 0.178 Uiso 1 1 calc R
H34B H 0.6314 0.7442 0.0860 0.178 Uiso 1 1 calc R
H34C H 0.6702 0.7738 0.1572 0.178 Uiso 1 1 calc R
C35 C 0.36832(16) 0.7077(2) 0.28993(13) 0.0687(9) Uani 1 1 d .
H35 H 0.3287 0.7026 0.2484 0.082 Uiso 1 1 calc R
C36 C 0.35622(16) 0.8263(2) 0.31765(16) 0.1251(13) Uani 1 1 d .
H36A H 0.2992 0.8318 0.3254 0.188 Uiso 1 1 calc R
H36B H 0.3643 0.8859 0.2883 0.188 Uiso 1 1 calc R
H36C H 0.3975 0.8362 0.3568 0.188 Uiso 1 1 calc R
C37 C 0.34352(15) 0.6123(2) 0.33181(13) 0.0972(11) Uani 1 1 d .
H37A H 0.3794 0.6176 0.3736 0.146 Uiso 1 1 calc R
H37B H 0.3511 0.5374 0.3140 0.146 Uiso 1 1 calc R
H37C H 0.2844 0.6218 0.3343 0.146 Uiso 1 1 calc R

loop_
_atom_site_aniso_label
_atom_site_aniso_U_11
_atom_site_aniso_U_22
_atom_site_aniso_U_33
_atom_site_aniso_U_23
_atom_site_aniso_U_13
_atom_site_aniso_U_12
Na1 0.0700(7) 0.0614(7) 0.0644(8) -0.0010(6) 0.0141(6) -0.0060(6)
N1 0.0428(13) 0.0479(15) 0.0524(17) 0.0021(13) 0.0052(12) 0.0027(12)
O1 0.137(2) 0.146(3) 0.075(2) 0.0188(18) 0.0383(16) 0.0430(19)
O2 0.0767(16) 0.1169(19) 0.077(2) -0.0036(15) 0.0195(15) 0.0021(13)
O3 0.1123(18) 0.0834(17) 0.0912(18) 0.0003(14) 0.0444(14) -0.0132(16)
O4 0.1067(17) 0.0667(15) 0.090(2) 0.0059(14) 0.0205(15) 0.0038(13)
O5 0.1324(18) 0.0887(19) 0.098(2) 0.0006(17) 0.0439(17) 0.0144(15)
O6 0.0636(12) 0.0466(12) 0.0798(16) -0.0034(11) 0.0044(10) -0.0069(10)
C1 0.152(4) 0.128(4) 0.086(4) 0.023(3) 0.010(3) 0.022(3)
C2 0.109(3) 0.167(4) 0.086(4) 0.011(3) -0.007(3) 0.016(3)
C3 0.095(3) 0.139(3) 0.115(4) -0.013(3) 0.041(3) 0.004(2)
C4 0.127(3) 0.127(3) 0.107(4) -0.017(3) 0.062(3) 0.007(3)
C5 0.132(3) 0.102(3) 0.095(3) 0.004(2) 0.048(2) -0.026(3)
C6 0.142(3) 0.079(3) 0.072(3) 0.020(2) 0.015(3) -0.019(2)
C7 0.116(3) 0.065(3) 0.115(4) 0.003(2) 0.007(3) 0.011(2)
C8 0.125(3) 0.086(3) 0.130(4) -0.024(3) 0.028(3) 0.022(2)
C9 0.212(5) 0.157(5) 0.114(4) 0.018(4) 0.085(4) 0.058(3)
C10 0.210(5) 0.157(5) 0.097(4) 0.023(3) 0.078(3) 0.040(4)
C11 0.0420(16) 0.055(2) 0.049(2) -0.0046(16) 0.0142(15) -0.0044(15)
C12 0.0357(15) 0.0468(19) 0.043(2) 0.0043(15) 0.0109(13) -0.0011(15)
C13 0.0448(18) 0.054(2) 0.049(2) 0.0020(16) 0.0191(16) 0.0001(16)
C14 0.0438(17) 0.0450(19) 0.052(2) 0.0056(16) 0.0179(15) 0.0031(15)
C15 0.0432(17) 0.063(2) 0.049(2) 0.0060(17) 0.0064(14) 0.0061(16)
C16 0.0430(17) 0.051(2) 0.048(2) -0.0036(15) 0.0091(15) 0.0004(15)
C17 0.0433(16) 0.0495(19) 0.053(2) 0.0033(16) 0.0145(15) 0.0044(15)
C18 0.0565(19) 0.053(2) 0.057(2) 0.0091(16) 0.0175(16) 0.0077(16)
C19 0.100(2) 0.081(2) 0.086(3) 0.004(2) 0.037(2) 0.0312(18)
C20 0.081(2) 0.075(2) 0.097(3) 0.0224(19) -0.0005(19) 0.0233(17)
C21 0.086(2) 0.062(2) 0.096(3) 0.0230(18) 0.0315(18) 0.0033(17)
C22 0.0610(19) 0.063(2) 0.058(2) -0.0098(18) -0.0017(17) 0.0028(18)
C23 0.062(2) 0.095(2) 0.132(3) -0.022(2) 0.0048(19) -0.0215(18)
C24 0.104(2) 0.062(2) 0.093(3) -0.0174(19) -0.0070(19) -0.0043(19)
C25 0.121(2) 0.101(3) 0.061(3) -0.018(2) 0.004(2) -0.0052(19)
C26 0.0440(18) 0.0434(17) 0.046(2) -0.0027(15) 0.0089(16) -0.0011(14)
C27 0.0430(17) 0.069(2) 0.045(2) 0.0004(16) 0.0062(16) -0.0011(15)
C28 0.0430(18) 0.120(3) 0.062(2) 0.001(2) 0.0110(19) 0.0082(17)
C29 0.058(2) 0.128(3) 0.055(3) 0.011(2) 0.0003(18) 0.001(2)
C30 0.064(2) 0.110(3) 0.050(2) -0.0052(18) 0.0193(19) -0.007(2)
C31 0.0482(18) 0.066(2) 0.049(2) -0.0063(17) 0.0143(17) -0.0026(15)
C32 0.0507(18) 0.108(3) 0.057(2) -0.018(2) 0.0156(16) -0.0053(19)
C33 0.073(2) 0.142(3) 0.127(3) -0.069(3) 0.028(2) -0.001(2)
C34 0.148(3) 0.140(3) 0.082(3) -0.005(2) 0.060(2) -0.051(3)
C35 0.0546(19) 0.091(3) 0.068(2) -0.010(2) 0.0287(16) -0.0009(18)
C36 0.105(2) 0.100(3) 0.194(4) -0.039(3) 0.086(2) -0.002(2)
C37 0.091(2) 0.115(3) 0.099(3) -0.002(2) 0.051(2) -0.019(2)

loop_
_atom_type_symbol
_atom_type_description
_atom_type_scat_dispersion_real
_atom_type_scat_dispersion_imag
_atom_type_scat_source
C C 0.0033 0.0016 'International Tables Vol C Tables 4.2.6.8 and 6.1.1.4'
H H 0.0000 0.0000 'International Tables Vol C Tables 4.2.6.8 and 6.1.1.4'
N N 0.0061 0.0033 'International Tables Vol C Tables 4.2.6.8 and 6.1.1.4'
O O 0.0106 0.0060 'International Tables Vol C Tables 4.2.6.8 and 6.1.1.4'
Na Na 0.0362 0.0249 'International Tables Vol C Tables 4.2.6.8 and 6.1.1.4'

loop_
_geom_angle_atom_site_label_1
_geom_angle_atom_site_label_2
_geom_angle_atom_site_label_3
_geom_angle
O6 Na1 O4 127.49(8)
O6 Na1 O2 114.83(7)
O4 Na1 O2 110.94(9)
O6 Na1 O1 113.28(8)
O4 Na1 O1 107.41(9)
O2 Na1 O1 66.58(9)
O6 Na1 O5 99.87(8)
O4 Na1 O5 67.75(9)
O2 Na1 O5 129.39(9)
O1 Na1 O5 66.30(9)
O6 Na1 O3 107.27(8)
O4 Na1 O3 67.69(8)
O2 Na1 O3 68.30(8)
O1 Na1 O3 128.47(9)
O5 Na1 O3 135.43(10)
C11 N1 C26 118.0(2)
C10 O1 C1 123.0(4)
C10 O1 Na1 108.6(2)
C1 O1 Na1 110.5(2)
C2 O2 C3 115.0(3)
C2 O2 Na1 115.3(2)
C3 O2 Na1 115.6(2)
C5 O3 C4 114.1(3)
C5 O3 Na1 112.50(18)
C4 O3 Na1 111.12(18)
C7 O4 C6 113.6(3)
C7 O4 Na1 109.49(18)
C6 O4 Na1 112.80(18)
C9 O5 C8 113.7(3)
C9 O5 Na1 114.1(2)
C8 O5 Na1 113.8(2)
C13 O6 Na1 159.67(17)
O1 C1 C2 108.3(4)
O1 C1 H1A 110.0
C2 C1 H1A 110.0
O1 C1 H1B 110.0
C2 C1 H1B 110.0
H1A C1 H1B 108.4
O2 C2 C1 111.3(3)
O2 C2 H2A 109.4
C1 C2 H2A 109.4
O2 C2 H2B 109.4
C1 C2 H2B 109.4
H2A C2 H2B 108.0
O2 C3 C4 109.1(3)
O2 C3 H3A 109.9
C4 C3 H3A 109.9
O2 C3 H3B 109.9
C4 C3 H3B 109.9
H3A C3 H3B 108.3
O3 C4 C3 111.9(3)
O3 C4 H4A 109.2
C3 C4 H4A 109.2
O3 C4 H4B 109.2
C3 C4 H4B 109.2
H4A C4 H4B 107.9
O3 C5 C6 109.6(3)
O3 C5 H5A 109.7
C6 C5 H5A 109.7
O3 C5 H5B 109.7
C6 C5 H5B 109.7
H5A C5 H5B 108.2
O4 C6 C5 107.0(3)
O4 C6 H6A 110.3
C5 C6 H6A 110.3
O4 C6 H6B 110.3
C5 C6 H6B 110.3
H6A C6 H6B 108.6
O4 C7 C8 108.6(3)
O4 C7 H7A 110.0
C8 C7 H7A 110.0
O4 C7 H7B 110.0
C8 C7 H7B 110.0
H7A C7 H7B 108.3
O5 C8 C7 108.7(3)
O5 C8 H8A 109.9
C7 C8 H8A 109.9
O5 C8 H8B 109.9
C7 C8 H8B 109.9
H8A C8 H8B 108.3
C10 C9 O5 112.9(4)
C10 C9 H9A 109.0
O5 C9 H9A 109.0
C10 C9 H9B 109.0
O5 C9 H9B 109.0
H9A C9 H9B 107.8
O1 C10 C9 117.4(4)
O1 C10 H10A 108.0
C9 C10 H10A 108.0
O1 C10 H10B 108.0
C9 C10 H10B 108.0
H10A C10 H10B 107.2
N1 C11 C12 126.4(2)
N1 C11 H11 116.8
C12 C11 H11 116.8
C17 C12 C13 122.6(2)
C17 C12 C11 120.2(2)
C13 C12 C11 117.2(2)
O6 C13 C12 122.4(2)
O6 C13 C14 123.1(2)
C12 C13 C14 114.6(2)
C15 C14 C13 119.4(2)
C15 C14 C18 122.0(2)
C13 C14 C18 118.6(2)
C14 C15 C16 125.1(2)
C14 C15 H15 117.5
C16 C15 H15 117.5
C17 C16 C15 116.0(2)
C17 C16 C22 124.3(2)
C15 C16 C22 119.6(2)
C16 C17 C12 122.1(2)
C16 C17 H17 118.9
C12 C17 H17 118.9
C19 C18 C20 107.3(2)
C19 C18 C14 109.8(2)
C20 C18 C14 112.7(2)
C19 C18 C21 110.0(2)
C20 C18 C21 107.0(2)
C14 C18 C21 109.9(2)
C18 C19 H19A 109.5
C18 C19 H19B 109.5
H19A C19 H19B 109.5
C18 C19 H19C 109.5
H19A C19 H19C 109.5
H19B C19 H19C 109.5
C18 C20 H20A 109.5
C18 C20 H20B 109.5
H20A C20 H20B 109.5
C18 C20 H20C 109.5
H20A C20 H20C 109.5
H20B C20 H20C 109.5
C18 C21 H21A 109.5
C18 C21 H21B 109.5
H21A C21 H21B 109.5
C18 C21 H21C 109.5
H21A C21 H21C 109.5
H21B C21 H21C 109.5
C16 C22 C25 109.9(2)
C16 C22 C24 112.1(2)
C25 C22 C24 108.0(2)
C16 C22 C23 110.5(2)
C25 C22 C23 108.6(2)
C24 C22 C23 107.6(2)
C22 C23 H23A 109.5
C22 C23 H23B 109.5
H23A C23 H23B 109.5
C22 C23 H23C 109.5
H23A C23 H23C 109.5
H23B C23 H23C 109.5
C22 C24 H24A 109.5
C22 C24 H24B 109.5
H24A C24 H24B 109.5
C22 C24 H24C 109.5
H24A C24 H24C 109.5
H24B C24 H24C 109.5
C22 C25 H25A 109.5
C22 C25 H25B 109.5
H25A C25 H25B 109.5
C22 C25 H25C 109.5
H25A C25 H25C 109.5
H25B C25 H25C 109.5
C31 C26 C27 120.8(2)
C31 C26 N1 121.1(2)
C27 C26 N1 118.0(3)
C28 C27 C26 117.7(3)
C28 C27 C32 120.4(3)
C26 C27 C32 121.9(3)
C29 C28 C27 122.0(3)
C29 C28 H28 119.0
C27 C28 H28 119.0
C28 C29 C30 119.7(3)
C28 C29 H29 120.1
C30 C29 H29 120.1
C29 C30 C31 120.3(3)
C29 C30 H30 119.9
C31 C30 H30 119.9
C26 C31 C30 119.2(3)
C26 C31 C35 122.3(3)
C30 C31 C35 118.5(3)
C27 C32 C33 113.0(3)
C27 C32 C34 110.6(2)
C33 C32 C34 111.4(2)
C27 C32 H32 107.2
C33 C32 H32 107.2
C34 C32 H32 107.2
C32 C33 H33A 109.5
C32 C33 H33B 109.5
H33A C33 H33B 109.5
C32 C33 H33C 109.5
H33A C33 H33C 109.5
H33B C33 H33C 109.5
C32 C34 H34A 109.5
C32 C34 H34B 109.5
H34A C34 H34B 109.5
C32 C34 H34C 109.5
H34A C34 H34C 109.5
H34B C34 H34C 109.5
C36 C35 C31 111.9(2)
C36 C35 C37 109.8(2)
C31 C35 C37 112.2(2)
C36 C35 H35 107.6
C31 C35 H35 107.6
C37 C35 H35 107.6
C35 C36 H36A 109.5
C35 C36 H36B 109.5
H36A C36 H36B 109.5
C35 C36 H36C 109.5
H36A C36 H36C 109.5
H36B C36 H36C 109.5
C35 C37 H37A 109.5
C35 C37 H37B 109.5
H37A C37 H37B 109.5
C35 C37 H37C 109.5
H37A C37 H37C 109.5
H37B C37 H37C 109.5

loop_
_geom_bond_atom_site_label_1
_geom_bond_atom_site_label_2
_geom_bond_distance
Na1 O6 2.1393(18)
Na1 O4 2.402(2)
Na1 O2 2.431(2)
Na1 O1 2.450(3)
Na1 O5 2.492(2)
Na1 O3 2.495(2)
N1 C11 1.267(2)
N1 C26 1.426(3)
O1 C10 1.316(4)
O1 C1 1.375(3)
O2 C2 1.399(3)
O2 C3 1.401(3)
O3 C5 1.387(3)
O3 C4 1.431(3)
O4 C7 1.407(3)
O4 C6 1.418(3)
O5 C9 1.400(4)
O5 C8 1.402(3)
O6 C13 1.277(2)
C1 C2 1.437(4)
C1 H1A 0.9700
C1 H1B 0.9700
C2 H2A 0.9700
C2 H2B 0.9700
C3 C4 1.475(3)
C3 H3A 0.9700
C3 H3B 0.9700
C4 H4A 0.9700
C4 H4B 0.9700
C5 C6 1.483(3)
C5 H5A 0.9700
C5 H5B 0.9700
C6 H6A 0.9700
C6 H6B 0.9700
C7 C8 1.482(4)
C7 H7A 0.9700
C7 H7B 0.9700
C8 H8A 0.9700
C8 H8B 0.9700
C9 C10 1.399(4)
C9 H9A 0.9700
C9 H9B 0.9700
C10 H10A 0.9700
C10 H10B 0.9700
C11 C12 1.451(3)
C11 H11 0.9300
C12 C17 1.391(3)
C12 C13 1.432(3)
C13 C14 1.458(3)
C14 C15 1.366(3)
C14 C18 1.538(3)
C15 C16 1.405(3)
C15 H15 0.9300
C16 C17 1.370(3)
C16 C22 1.530(3)
C17 H17 0.9300
C18 C19 1.536(3)
C18 C20 1.537(3)
C18 C21 1.539(3)
C19 H19A 0.9600
C19 H19B 0.9600
C19 H19C 0.9600
C20 H20A 0.9600
C20 H20B 0.9600
C20 H20C 0.9600
C21 H21A 0.9600
C21 H21B 0.9600
C21 H21C 0.9600
C22 C25 1.531(3)
C22 C24 1.533(3)
C22 C23 1.542(3)
C23 H23A 0.9600
C23 H23B 0.9600
C23 H23C 0.9600
C24 H24A 0.9600
C24 H24B 0.9600
C24 H24C 0.9600
C25 H25A 0.9600
C25 H25B 0.9600
C25 H25C 0.9600
C26 C31 1.380(3)
C26 C27 1.397(3)
C27 C28 1.379(3)
C27 C32 1.508(3)
C28 C29 1.366(3)
C28 H28 0.9300
C29 C30 1.368(3)
C29 H29 0.9300
C30 C31 1.390(3)
C30 H30 0.9300
C31 C35 1.524(3)
C32 C33 1.512(3)
C32 C34 1.524(3)
C32 H32 0.9800
C33 H33A 0.9600
C33 H33B 0.9600
C33 H33C 0.9600
C34 H34A 0.9600
C34 H34B 0.9600
C34 H34C 0.9600
C35 C36 1.516(3)
C35 C37 1.525(3)
C35 H35 0.9800
C36 H36A 0.9600
C36 H36B 0.9600
C36 H36C 0.9600
C37 H37A 0.9600
C37 H37B 0.9600
C37 H37C 0.9600

loop_
_geom_torsion_atom_site_label_1
_geom_torsion_atom_site_label_2
_geom_torsion_atom_site_label_3
_geom_torsion_atom_site_label_4
_geom_torsion
O6 Na1 O1 C10 -58.7(3)
O4 Na1 O1 C10 87.3(3)
O2 Na1 O1 C10 -166.9(3)
O5 Na1 O1 C10 32.1(3)
O3 Na1 O1 C10 162.3(3)
O6 Na1 O1 C1 78.9(2)
O4 Na1 O1 C1 -135.0(2)
O2 Na1 O1 C1 -29.2(2)
O5 Na1 O1 C1 169.8(3)
O3 Na1 O1 C1 -60.1(3)
O6 Na1 O2 C2 -106.5(2)
O4 Na1 O2 C2 100.0(2)
O1 Na1 O2 C2 -0.6(2)
O5 Na1 O2 C2 22.1(3)
O3 Na1 O2 C2 153.8(2)
O6 Na1 O2 C3 115.3(2)
O4 Na1 O2 C3 -38.2(2)
O1 Na1 O2 C3 -138.8(2)
O5 Na1 O2 C3 -116.0(2)
O3 Na1 O2 C3 15.7(2)
O6 Na1 O3 C5 134.2(2)
O4 Na1 O3 C5 10.1(2)
O2 Na1 O3 C5 -115.3(2)
O1 Na1 O3 C5 -84.9(2)
O5 Na1 O3 C5 9.4(3)
O6 Na1 O3 C4 -96.4(2)
O4 Na1 O3 C4 139.5(2)
O2 Na1 O3 C4 14.1(2)
O1 Na1 O3 C4 44.5(2)
O5 Na1 O3 C4 138.8(2)
O6 Na1 O4 C7 55.5(2)
O2 Na1 O4 C7 -155.2(2)
O1 Na1 O4 C7 -84.2(2)
O5 Na1 O4 C7 -29.91(19)
O3 Na1 O4 C7 150.6(2)
O6 Na1 O4 C6 -72.0(2)
O2 Na1 O4 C6 77.3(2)
O1 Na1 O4 C6 148.3(2)
O5 Na1 O4 C6 -157.4(2)
O3 Na1 O4 C6 23.12(19)
O6 Na1 O5 C9 99.1(3)
O4 Na1 O5 C9 -134.3(3)
O2 Na1 O5 C9 -34.9(3)
O1 Na1 O5 C9 -12.2(3)
O3 Na1 O5 C9 -133.7(3)
O6 Na1 O5 C8 -128.2(2)
O4 Na1 O5 C8 -1.6(2)
O2 Na1 O5 C8 97.8(2)
O1 Na1 O5 C8 120.6(2)
O3 Na1 O5 C8 -0.9(3)
O4 Na1 O6 C13 101.9(5)
O2 Na1 O6 C13 -46.4(5)
O1 Na1 O6 C13 -120.3(5)
O5 Na1 O6 C13 171.4(5)
O3 Na1 O6 C13 27.2(5)
C10 O1 C1 C2 -174.1(4)
Na1 O1 C1 C2 55.4(4)
C3 O2 C2 C1 167.6(3)
Na1 O2 C2 C1 29.1(4)
O1 C1 C2 O2 -56.6(4)
C2 O2 C3 C4 179.3(3)
Na1 O2 C3 C4 -42.3(3)
C5 O3 C4 C3 87.0(3)
Na1 O3 C4 C3 -41.5(3)
O2 C3 C4 O3 56.2(4)
C4 O3 C5 C6 -168.1(3)
Na1 O3 C5 C6 -40.3(3)
C7 O4 C6 C5 -177.3(2)
Na1 O4 C6 C5 -52.0(3)
O3 C5 C6 O4 61.5(3)
C6 O4 C7 C8 -174.1(3)
Na1 O4 C7 C8 58.8(3)
C9 O5 C8 C7 164.0(3)
Na1 O5 C8 C7 31.1(3)
O4 C7 C8 O5 -60.2(4)
C8 O5 C9 C10 -141.0(4)
Na1 O5 C9 C10 -8.2(5)
C1 O1 C10 C9 175.4(4)
Na1 O1 C10 C9 -53.4(5)
O5 C9 C10 O1 42.7(6)
C26 N1 C11 C12 -178.3(2)
N1 C11 C12 C17 -3.3(4)
N1 C11 C12 C13 174.2(2)
Na1 O6 C13 C12 72.5(6)
Na1 O6 C13 C14 -108.3(5)
C17 C12 C13 O6 -175.9(2)
C11 C12 C13 O6 6.7(3)
C17 C12 C13 C14 4.8(3)
C11 C12 C13 C14 -172.6(2)
O6 C13 C14 C15 176.2(2)
C12 C13 C14 C15 -4.5(3)
O6 C13 C14 C18 -5.8(4)
C12 C13 C14 C18 173.5(2)
C13 C14 C15 C16 1.5(4)
C18 C14 C15 C16 -176.5(2)
C14 C15 C16 C17 1.6(4)
C14 C15 C16 C22 -178.8(2)
C15 C16 C17 C12 -1.4(4)
C22 C16 C17 C12 179.1(2)
C13 C12 C17 C16 -2.0(4)
C11 C12 C17 C16 175.3(2)
C15 C14 C18 C19 121.3(3)
C13 C14 C18 C19 -56.7(3)
C15 C14 C18 C20 1.7(4)
C13 C14 C18 C20 -176.3(2)
C15 C14 C18 C21 -117.6(3)
C13 C14 C18 C21 64.5(3)
C17 C16 C22 C25 -116.1(3)
C15 C16 C22 C25 64.3(3)
C17 C16 C22 C24 4.0(4)
C15 C16 C22 C24 -175.5(2)
C17 C16 C22 C23 124.1(3)
C15 C16 C22 C23 -55.5(3)
C11 N1 C26 C31 83.9(3)
C11 N1 C26 C27 -99.5(3)
C31 C26 C27 C28 -4.6(4)
N1 C26 C27 C28 178.8(2)
C31 C26 C27 C32 178.2(3)
N1 C26 C27 C32 1.6(4)
C26 C27 C28 C29 1.9(4)
C32 C27 C28 C29 179.1(3)
C27 C28 C29 C30 1.9(5)
C28 C29 C30 C31 -2.9(5)
C27 C26 C31 C30 3.6(4)
N1 C26 C31 C30 -179.9(2)
C27 C26 C31 C35 -175.0(2)
N1 C26 C31 C35 1.5(4)
C29 C30 C31 C26 0.3(4)
C29 C30 C31 C35 178.9(2)
C28 C27 C32 C33 48.6(4)
C26 C27 C32 C33 -134.2(2)
C28 C27 C32 C34 -77.0(3)
C26 C27 C32 C34 100.1(3)
C26 C31 C35 C36 -113.4(3)
C30 C31 C35 C36 68.0(3)
C26 C31 C35 C37 122.7(3)
C30 C31 C35 C37 -55.9(3)
